data_7030404
loop_
_publ_author_name
'Xie, Qi-Wei'
'Wu, Shu-Qi'
'Shi, Wen-Bo'
'Liu, Cai-Ming'
'Cui, Ai-Li'
'Kou, Hui-Zhong'

_publ_section_title
;
 Heterodinuclear M(II)-Ln(III) single molecule magnets constructed from
 exchange-coupled single ion magnets.
;
_journal_issue 29
_journal_name_full 'Dalton transactions (Cambridge, England : 2003)'
_journal_page_first 11309
_journal_page_last 11316
_journal_paper_doi 10.1039/c4dt00740a
_journal_volume 43
_journal_year 2014
_chemical_formula_sum 'C74 H73.5 Co Gd N5.5 O10'
_chemical_formula_weight 1416.06
_chemical_name_systematic
;
 ?
;
_space_group_crystal_system triclinic
_space_group_IT_number 2
_space_group_name_Hall '-P 1'
_space_group_name_H-M_alt 'P -1'
_symmetry_space_group_name_Hall '-P 1'
_symmetry_space_group_name_H-M 'P -1'
_atom_sites_solution_hydrogens geom
_audit_creation_method SHELXL-2013
_cell_angle_alpha 88.395(5)
_cell_angle_beta 73.291(5)
_cell_angle_gamma 69.967(4)
_cell_formula_units_Z 2
_cell_length_a 13.2821(17)
_cell_length_b 15.488(2)
_cell_length_c 17.966(3)
_cell_measurement_reflns_used 13457
_cell_measurement_temperature 143(2)
_cell_measurement_theta_max 31.5074
_cell_measurement_theta_min 2.5628
_cell_volume 3315.4(8)
_computing_cell_refinement 'CrystalClear (Rigaku Inc., 2008)'
_computing_data_collection 'CrystalClear (Rigaku Inc., 2008)'
_computing_data_reduction 'CrystalClear (Rigaku Inc., 2008)'
_computing_structure_refinement 'SHELXL-2013 (Sheldrick, 2013)'
_computing_structure_solution 'SHELXS-97 (Sheldrick, 1990)'
_diffrn_ambient_temperature 143(2)
_diffrn_detector_area_resol_mean 28.5714
_diffrn_measured_fraction_theta_full 0.995
_diffrn_measured_fraction_theta_max 0.995
_diffrn_measurement_device_type 'Saturn724+ (2x2 bin mode)'
_diffrn_measurement_method dtprofit.ref
_diffrn_radiation_type MoK\a
_diffrn_radiation_wavelength 0.71073
_diffrn_reflns_av_R_equivalents 0.0308
_diffrn_reflns_av_unetI/netI 0.0404
_diffrn_reflns_Laue_measured_fraction_full 0.995
_diffrn_reflns_Laue_measured_fraction_max 0.995
_diffrn_reflns_limit_h_max 16
_diffrn_reflns_limit_h_min -16
_diffrn_reflns_limit_k_max 19
_diffrn_reflns_limit_k_min -19
_diffrn_reflns_limit_l_max 22
_diffrn_reflns_limit_l_min -22
_diffrn_reflns_number 36414
_diffrn_reflns_point_group_measured_fraction_full 0.995
_diffrn_reflns_point_group_measured_fraction_max 0.995
_diffrn_reflns_theta_full 25.000
_diffrn_reflns_theta_max 27.000
_diffrn_reflns_theta_min 2.481
_diffrn_source 'Rotating Anode'
_exptl_absorpt_coefficient_mu 1.305
_exptl_absorpt_correction_T_max 1.0000
_exptl_absorpt_correction_T_min 0.8836
_exptl_absorpt_correction_type multi-scan
_exptl_crystal_colour Red
_exptl_crystal_density_diffrn 1.419
_exptl_crystal_description Block
_exptl_crystal_F_000 1454
_exptl_crystal_size_max 0.540
_exptl_crystal_size_mid 0.400
_exptl_crystal_size_min 0.320
_refine_diff_density_max 0.870
_refine_diff_density_min -1.006
_refine_diff_density_rms 0.073
_refine_ls_extinction_method none
_refine_ls_goodness_of_fit_ref 1.090
_refine_ls_hydrogen_treatment constr
_refine_ls_matrix_type full
_refine_ls_number_parameters 864
_refine_ls_number_reflns 14380
_refine_ls_number_restraints 24
_refine_ls_restrained_S_all 1.099
_refine_ls_R_factor_all 0.0370
_refine_ls_R_factor_gt 0.0348
_refine_ls_shift/su_max 0.003
_refine_ls_shift/su_mean 0.000
_refine_ls_structure_factor_coef Fsqd
_refine_ls_weighting_details
;
 w=1/[\s^2^(Fo^2^)+(0.0328P)^2^+2.4964P]
 where P=(Fo^2^+2Fc^2^)/3
;
_refine_ls_weighting_scheme calc
_refine_ls_wR_factor_gt 0.0816
_refine_ls_wR_factor_ref 0.0831
_reflns_Friedel_coverage 0.000
_reflns_number_gt 13747
_reflns_number_total 14380
_reflns_threshold_expression 'I > 2\s(I)'
_cod_data_source_file c4dt00740a2.cif
_cod_data_source_block 4
_cod_depositor_comments
;
The following automatic conversions were performed:

'_exptl_absorpt_correction_type' value 'Multi-scan' changed to
'multi-scan' according to
/usr/data/users/saulius/crontab/automatic-downloads/rss-feeds/RSC/lib/dictionaries/cif_core.dic
dictionary named 'cif_core.dic' version 2.4.2 from 2011-04-26.

Automatic conversion script
Id: cif_fix_values 2281 2013-09-26 08:29:07Z andrius 

 Adding full bibliography for 7030401--7030404.cif.
;
_cod_original_cell_volume 3315.4(9)
_cod_original_formula_sum 'C74 H73.50 Co Gd N5.50 O10'
_cod_database_code 7030404
_shelx_space_group_comment
;
The symmetry employed for this shelxl refinement is uniquely defined
by the following loop, which should always be used as a source of
symmetry information in preference to the above space-group names.
They are only intended as comments.
;
_shelx_estimated_absorpt_t_min 0.539
_shelx_estimated_absorpt_t_max 0.680
_shelxl_version_number 2013-2

loop_
_space_group_symop_operation_xyz
'x, y, z'
'-x, -y, -z'

loop_
_atom_site_label
_atom_site_type_symbol
_atom_site_fract_x
_atom_site_fract_y
_atom_site_fract_z
_atom_site_U_iso_or_equiv
_atom_site_adp_type
_atom_site_occupancy
_atom_site_site_symmetry_order
_atom_site_calc_flag
_atom_site_refinement_flags_posn
_atom_site_refinement_flags_adp
_atom_site_refinement_flags_occupancy
Gd1 Gd 0.15084(2) 0.09739(2) 0.22526(2) 0.02291(4) Uani 1 1 d . . .
Co2 Co 0.11060(3) 0.20980(2) 0.40070(2) 0.02371(8) Uani 1 1 d . . .
O5 O 0.23796(15) 0.12272(12) 0.31340(10) 0.0246(4) Uani 1 1 d . . .
O6 O 0.37453(15) 0.03878(13) 0.18473(11) 0.0292(4) Uani 1 1 d . . .
O7 O 0.19903(16) 0.27160(13) 0.44288(11) 0.0289(4) Uani 1 1 d . . .
O8 O 0.07218(16) 0.32078(13) 0.33549(11) 0.0291(4) Uani 1 1 d . . .
O9 O 0.21784(16) 0.18586(13) 0.13142(11) 0.0307(4) Uani 1 1 d . . .
O10 O -0.00312(16) 0.20235(14) 0.19660(12) 0.0340(4) Uani 1 1 d . . .
O11 O 0.18798(16) 0.00752(13) 0.11232(11) 0.0304(4) Uani 1 1 d . . .
O12 O 0.21659(16) -0.05647(12) 0.25408(10) 0.0271(4) Uani 1 1 d . . .
O13 O 0.02510(15) 0.15298(12) 0.34757(10) 0.0260(4) Uani 1 1 d . . .
O14 O -0.02030(15) 0.03954(13) 0.27093(11) 0.0289(4) Uani 1 1 d . . .
N3 N 0.1581(2) 0.09597(15) 0.47280(13) 0.0272(5) Uani 1 1 d . . .
N4 N -0.0419(2) 0.26037(16) 0.49783(13) 0.0303(5) Uani 1 1 d . . .
N5 N 0.3836(4) 0.4085(3) 0.1864(3) 0.1019(17) Uani 1 1 d . . .
C15 C -0.0428(3) -0.0231(2) 0.22597(18) 0.0368(7) Uani 1 1 d . . .
H15A H -0.0917 0.0119 0.1956 0.044 Uiso 1 1 calc R U .
H15B H -0.0800 -0.0599 0.2611 0.044 Uiso 1 1 calc R U .
H15C H 0.0279 -0.0641 0.1906 0.044 Uiso 1 1 calc R U .
C16 C -0.1113(2) 0.09797(18) 0.32863(15) 0.0263(5) Uani 1 1 d . . .
C17 C -0.2203(2) 0.10057(19) 0.34486(16) 0.0292(6) Uani 1 1 d . . .
H17 H -0.2376 0.0596 0.3164 0.035 Uiso 1 1 calc R U .
C18 C -0.3055(2) 0.1639(2) 0.40347(17) 0.0328(6) Uani 1 1 d . . .
C19 C -0.2764(2) 0.2208(2) 0.44473(17) 0.0332(6) Uani 1 1 d . . .
H19 H -0.3335 0.2629 0.4853 0.040 Uiso 1 1 calc R U .
C20 C -0.1659(2) 0.21907(18) 0.42912(16) 0.0282(6) Uani 1 1 d . . .
C21 C -0.0813(2) 0.15762(18) 0.36904(15) 0.0258(5) Uani 1 1 d . . .
C22 C -0.4264(3) 0.1706(3) 0.4193(2) 0.0445(8) Uani 1 1 d . . .
H22A H -0.4712 0.2324 0.4095 0.053 Uiso 1 1 calc R U .
H22B H -0.4562 0.1591 0.4737 0.053 Uiso 1 1 calc R U .
H22C H -0.4302 0.1246 0.3848 0.053 Uiso 1 1 calc R U .
C23 C -0.1446(2) 0.2904(2) 0.47154(17) 0.0345(6) Uani 1 1 d . . .
H23A H -0.1411 0.3410 0.4371 0.041 Uiso 1 1 calc R U .
H23B H -0.2103 0.3166 0.5180 0.041 Uiso 1 1 calc R U .
C24 C -0.0450(3) 0.3427(2) 0.54033(18) 0.0395(7) Uani 1 1 d . . .
H24A H -0.1146 0.3649 0.5836 0.059 Uiso 1 1 calc R U .
H24B H -0.0421 0.3914 0.5046 0.059 Uiso 1 1 calc R U .
H24C H 0.0195 0.3261 0.5608 0.059 Uiso 1 1 calc R U .
C25 C -0.0374(3) 0.1841(2) 0.54980(16) 0.0355(7) Uani 1 1 d . . .
H25A H -0.0653 0.1400 0.5308 0.043 Uiso 1 1 calc R U .
H25B H -0.0866 0.2090 0.6031 0.043 Uiso 1 1 calc R U .
C26 C 0.0824(3) 0.1344(2) 0.55200(16) 0.0346(6) Uani 1 1 d . . .
H26A H 0.1092 0.1780 0.5730 0.042 Uiso 1 1 calc R U .
H26B H 0.0840 0.0839 0.5871 0.042 Uiso 1 1 calc R U .
C27 C 0.1412(3) 0.01116(19) 0.45133(16) 0.0311(6) Uani 1 1 d . . .
H27A H 0.1646 -0.0364 0.4862 0.047 Uiso 1 1 calc R U .
H27B H 0.1863 -0.0111 0.3974 0.047 Uiso 1 1 calc R U .
H27C H 0.0618 0.0250 0.4563 0.047 Uiso 1 1 calc R U .
C28 C 0.2771(2) 0.07360(19) 0.46899(16) 0.0293(6) Uani 1 1 d . . .
H28A H 0.2953 0.0279 0.5072 0.035 Uiso 1 1 calc R U .
H28B H 0.2873 0.1301 0.4846 0.035 Uiso 1 1 calc R U .
C29 C 0.3590(2) 0.03544(19) 0.38937(16) 0.0283(6) Uani 1 1 d . . .
C30 C 0.4651(2) -0.0294(2) 0.38508(18) 0.0330(6) Uani 1 1 d . . .
H30 H 0.4826 -0.0461 0.4324 0.040 Uiso 1 1 calc R U .
C31 C 0.5453(2) -0.0701(2) 0.31574(19) 0.0354(6) Uani 1 1 d . . .
C32 C 0.6601(3) -0.1385(3) 0.3133(2) 0.0535(9) Uani 1 1 d . . .
H32A H 0.7183 -0.1148 0.2837 0.064 Uiso 1 1 calc R U .
H32B H 0.6712 -0.1977 0.2881 0.064 Uiso 1 1 calc R U .
H32C H 0.6651 -0.1471 0.3666 0.064 Uiso 1 1 calc R U .
C33 C 0.5176(2) -0.04921(19) 0.24617(17) 0.0309(6) Uani 1 1 d . . .
H33 H 0.5697 -0.0785 0.1977 0.037 Uiso 1 1 calc R U .
C34 C 0.4142(2) 0.01414(18) 0.24873(16) 0.0264(5) Uani 1 1 d . . .
C35 C 0.3348(2) 0.06044(17) 0.31877(16) 0.0247(5) Uani 1 1 d . . .
C36 C 0.4488(2) -0.0004(2) 0.10918(17) 0.0385(7) Uani 1 1 d . . .
H36A H 0.4703 -0.0676 0.1072 0.046 Uiso 1 1 calc R U .
H36B H 0.5162 0.0163 0.0990 0.046 Uiso 1 1 calc R U .
H36C H 0.4110 0.0235 0.0696 0.046 Uiso 1 1 calc R U .
C37 C 0.4084(2) -0.2867(2) 0.34381(17) 0.0341(6) Uani 1 1 d . . .
H37 H 0.4501 -0.2823 0.3776 0.041 Uiso 1 1 calc R U .
C38 C 0.3572(2) -0.20941(19) 0.30960(15) 0.0284(6) Uani 1 1 d . . .
H38 H 0.3616 -0.1516 0.3211 0.034 Uiso 1 1 calc R U .
C39 C 0.3989(3) -0.3705(2) 0.32892(18) 0.0372(7) Uani 1 1 d . . .
H39 H 0.4337 -0.4232 0.3530 0.045 Uiso 1 1 calc R U .
C40 C 0.3392(3) -0.3781(2) 0.27950(18) 0.0361(7) Uani 1 1 d . . .
H40 H 0.3318 -0.4354 0.2703 0.043 Uiso 1 1 calc R U .
C41 C 0.2900(2) -0.30139(19) 0.24315(16) 0.0300(6) Uani 1 1 d . . .
H41 H 0.2503 -0.3066 0.2082 0.036 Uiso 1 1 calc R U .
C42 C 0.2989(2) -0.21690(18) 0.25802(15) 0.0252(5) Uani 1 1 d . . .
C43 C 0.2614(2) -0.14875(19) 0.13740(15) 0.0289(6) Uani 1 1 d . . .
H43A H 0.2867 -0.2105 0.1159 0.035 Uiso 1 1 calc R U .
C44 C 0.2535(2) -0.13453(18) 0.21630(15) 0.0258(5) Uani 1 1 d . . .
C45 C 0.2346(2) -0.07802(19) 0.08856(15) 0.0260(5) Uani 1 1 d . . .
C46 C 0.2640(2) -0.1012(2) 0.00274(16) 0.0291(6) Uani 1 1 d . . .
C47 C 0.2593(2) -0.0300(2) -0.04702(16) 0.0334(6) Uani 1 1 d . . .
H47 H 0.2397 0.0313 -0.0262 0.040 Uiso 1 1 calc R U .
C48 C 0.2831(3) -0.0479(3) -0.12681(18) 0.0426(8) Uani 1 1 d . . .
H48 H 0.2795 0.0010 -0.1602 0.051 Uiso 1 1 calc R U .
C49 C 0.3120(3) -0.1367(3) -0.15765(18) 0.0455(8) Uani 1 1 d . . .
H49 H 0.3272 -0.1487 -0.2121 0.055 Uiso 1 1 calc R U .
C50 C 0.3187(3) -0.2079(3) -0.10972(19) 0.0452(8) Uani 1 1 d . . .
H50 H 0.3399 -0.2691 -0.1313 0.054 Uiso 1 1 calc R U .
C51 C 0.2948(3) -0.1908(2) -0.02985(17) 0.0368(7) Uani 1 1 d . . .
H51 H 0.2993 -0.2404 0.0029 0.044 Uiso 1 1 calc R U .
C52 C 0.3675(2) 0.2472(2) 0.02119(19) 0.0397(7) Uani 1 1 d . . .
H52 H 0.3860 0.2262 0.0674 0.048 Uiso 1 1 calc R U .
C53 C 0.4459(3) 0.2668(3) -0.0392(2) 0.0496(9) Uani 1 1 d . . .
H53 H 0.5172 0.2604 -0.0340 0.059 Uiso 1 1 calc R U .
C54 C 0.4209(3) 0.2958(3) -0.1076(2) 0.0497(9) Uani 1 1 d . . .
H54 H 0.4743 0.3104 -0.1489 0.060 Uiso 1 1 calc R U .
C55 C 0.3187(3) 0.3032(3) -0.1149(2) 0.0544(10) Uani 1 1 d . . .
H55 H 0.3022 0.3211 -0.1623 0.065 Uiso 1 1 calc R U .
C56 C 0.2386(3) 0.2849(3) -0.0539(2) 0.0482(8) Uani 1 1 d . . .
H56 H 0.1677 0.2908 -0.0596 0.058 Uiso 1 1 calc R U .
C57 C 0.2623(2) 0.2578(2) 0.01556(17) 0.0330(6) Uani 1 1 d . . .
C58 C 0.1780(2) 0.23941(19) 0.08359(17) 0.0308(6) Uani 1 1 d . . .
C59 C 0.0633(2) 0.2836(2) 0.09303(19) 0.0380(7) Uani 1 1 d . . .
H59A H 0.0416 0.3278 0.0576 0.046 Uiso 1 1 calc R U .
C60 C -0.0214(2) 0.2662(2) 0.15225(17) 0.0323(6) Uani 1 1 d . . .
C61 C -0.1428(2) 0.3266(2) 0.16618(19) 0.0366(7) Uani 1 1 d . . .
C62 C -0.2194(2) 0.3240(2) 0.23733(19) 0.0392(7) Uani 1 1 d . . .
H62 H -0.1952 0.2835 0.2744 0.047 Uiso 1 1 calc R U .
C63 C -0.3306(3) 0.3807(3) 0.2537(2) 0.0514(9) Uani 1 1 d . . .
H63 H -0.3825 0.3791 0.3023 0.062 Uiso 1 1 calc R U .
C64 C -0.3666(3) 0.4396(3) 0.1999(3) 0.0582(10) Uani 1 1 d . . .
H64 H -0.4431 0.4782 0.2114 0.070 Uiso 1 1 calc R U .
C65 C -0.2918(3) 0.4422(3) 0.1298(3) 0.0635(11) Uani 1 1 d . . .
H65 H -0.3169 0.4827 0.0930 0.076 Uiso 1 1 calc R U .
C66 C -0.1792(3) 0.3857(3) 0.1120(2) 0.0545(9) Uani 1 1 d . . .
H66 H -0.1277 0.3876 0.0633 0.065 Uiso 1 1 calc R U .
C67 C 0.2644(2) 0.38288(18) 0.47852(16) 0.0267(5) Uani 1 1 d . . .
C68 C 0.2650(3) 0.3490(2) 0.55061(18) 0.0387(7) Uani 1 1 d . . .
H68 H 0.2312 0.3042 0.5680 0.046 Uiso 1 1 calc R U .
C69 C 0.3141(3) 0.3794(3) 0.5977(2) 0.0467(8) Uani 1 1 d . . .
H69 H 0.3133 0.3558 0.6472 0.056 Uiso 1 1 calc R U .
C70 C 0.3639(3) 0.4436(2) 0.5731(2) 0.0506(9) Uani 1 1 d . . .
H70 H 0.3972 0.4650 0.6055 0.061 Uiso 1 1 calc R U .
C71 C 0.3654(4) 0.4765(3) 0.5018(3) 0.0630(12) Uani 1 1 d . . .
H71 H 0.4004 0.5207 0.4845 0.076 Uiso 1 1 calc R U .
C72 C 0.3166(3) 0.4464(3) 0.4540(2) 0.0494(9) Uani 1 1 d . . .
H72 H 0.3191 0.4695 0.4042 0.059 Uiso 1 1 calc R U .
C73 C 0.2048(2) 0.35143(18) 0.43116(15) 0.0255(5) Uani 1 1 d . . .
C74 C 0.1564(2) 0.41208(18) 0.38163(16) 0.0286(6) Uani 1 1 d . . .
H74A H 0.1681 0.4694 0.3773 0.034 Uiso 1 1 calc R U .
C75 C 0.0920(2) 0.39530(18) 0.33776(16) 0.0272(5) Uani 1 1 d . . .
C76 C 0.0370(2) 0.47056(19) 0.29307(17) 0.0317(6) Uani 1 1 d . . .
C77 C 0.0623(3) 0.5510(2) 0.2809(2) 0.0460(8) Uani 1 1 d . . .
H77 H 0.1200 0.5579 0.2988 0.055 Uiso 1 1 calc R U .
C78 C 0.0039(4) 0.6213(3) 0.2427(2) 0.0550(10) Uani 1 1 d . . .
H78 H 0.0202 0.6767 0.2363 0.066 Uiso 1 1 calc R U .
C79 C -0.0481(3) 0.4637(2) 0.2667(2) 0.0399(7) Uani 1 1 d . . .
H79 H -0.0693 0.4108 0.2763 0.048 Uiso 1 1 calc R U .
C80 C -0.1033(3) 0.5325(2) 0.2264(2) 0.0523(9) Uani 1 1 d . . .
H80 H -0.1596 0.5250 0.2071 0.063 Uiso 1 1 calc R U .
C81 C -0.0775(4) 0.6106(3) 0.2143(2) 0.0585(10) Uani 1 1 d . . .
H81 H -0.1153 0.6574 0.1865 0.070 Uiso 1 1 calc R U .
C82 C 0.3810(3) 0.2511(3) 0.2374(2) 0.0572(10) Uani 1 1 d . . .
H82A H 0.3160 0.2402 0.2298 0.069 Uiso 1 1 calc R U .
H82B H 0.3757 0.2509 0.2929 0.069 Uiso 1 1 calc R U .
H82C H 0.4500 0.2023 0.2079 0.069 Uiso 1 1 calc R U .
C83 C 0.3828(3) 0.3393(3) 0.2101(3) 0.0627(11) Uani 1 1 d . . .
N6 N 0.0674(8) 0.1845(4) -0.1192(5) 0.151(3) Uani 1 1 d . U .
C85 C 0.0267(7) 0.1593(4) -0.0610(5) 0.101(2) Uani 1 1 d . U .
C86 C -0.0149(4) 0.1230(5) 0.0107(4) 0.118(3) Uani 1 1 d . . .
H86A H 0.0443 0.1004 0.0362 0.177 Uiso 1 1 calc R U .
H86B H -0.0381 0.0722 0.0001 0.177 Uiso 1 1 calc R U .
H86C H -0.0793 0.1717 0.0449 0.177 Uiso 1 1 calc R U .
N7 N 0.2191(10) 0.6398(6) 0.0779(5) 0.094(3) Uani 0.5 1 d D . P
C87 C 0.1888(8) 0.4842(5) 0.0775(4) 0.0425(17) Uani 0.5 1 d D . P
C88 C 0.2050(8) 0.5705(5) 0.0785(5) 0.062(2) Uani 0.5 1 d D . P
N8 N 0.3614(18) 0.5962(12) 0.0664(8) 0.147(7) Uani 0.5 1 d . . P
C91 C 0.420(3) 0.5461(12) 0.0402(16) 0.148(14) Uani 0.5 1 d . . P
C92 C 0.517(3) 0.471(5) 0.001(4) 0.22(3) Uani 0.5 1 d . . P
N9 N 0.1598(18) 0.4838(15) 0.0706(15) 0.245(13) Uani 0.5 1 d D . P
C89 C 0.0840(9) 0.4982(8) 0.0414(7) 0.090(3) Uani 0.5 1 d D . P
C90 C 0.0000 0.5000 0.0000 0.117(3) Uani 1 2 d DS U P

loop_
_atom_site_aniso_label
_atom_site_aniso_U_11
_atom_site_aniso_U_22
_atom_site_aniso_U_33
_atom_site_aniso_U_23
_atom_site_aniso_U_13
_atom_site_aniso_U_12
Gd1 0.02354(7) 0.02244(7) 0.02101(7) 0.00073(5) -0.00677(5) -0.00566(5)
Co2 0.02986(18) 0.02064(17) 0.02212(17) -0.00031(13) -0.00622(14) -0.01171(14)
O5 0.0258(9) 0.0234(9) 0.0242(9) 0.0024(7) -0.0082(7) -0.0075(7)
O6 0.0274(9) 0.0318(10) 0.0240(9) 0.0015(8) -0.0068(8) -0.0058(8)
O7 0.0387(11) 0.0234(9) 0.0306(10) 0.0043(8) -0.0142(8) -0.0151(8)
O8 0.0360(10) 0.0257(10) 0.0314(10) 0.0033(8) -0.0149(8) -0.0139(8)
O9 0.0272(10) 0.0341(11) 0.0307(10) 0.0108(8) -0.0108(8) -0.0095(8)
O10 0.0279(10) 0.0351(11) 0.0359(11) 0.0082(9) -0.0098(8) -0.0071(8)
O11 0.0356(10) 0.0319(10) 0.0228(9) 0.0025(8) -0.0120(8) -0.0078(8)
O12 0.0326(10) 0.0234(9) 0.0231(9) 0.0001(7) -0.0093(8) -0.0060(8)
O13 0.0243(9) 0.0263(9) 0.0265(9) -0.0040(7) -0.0032(7) -0.0111(7)
O14 0.0275(9) 0.0292(10) 0.0306(10) -0.0060(8) -0.0074(8) -0.0111(8)
N3 0.0376(12) 0.0260(12) 0.0214(11) 0.0007(9) -0.0079(9) -0.0159(10)
N4 0.0361(13) 0.0268(12) 0.0263(12) -0.0058(9) -0.0018(10) -0.0145(10)
N5 0.100(3) 0.059(3) 0.132(4) -0.014(3) 0.012(3) -0.046(2)
C15 0.0358(15) 0.0409(17) 0.0365(16) -0.0126(13) -0.0083(13) -0.0175(13)
C16 0.0284(13) 0.0249(13) 0.0253(13) 0.0021(10) -0.0076(10) -0.0090(10)
C17 0.0305(14) 0.0316(14) 0.0297(14) 0.0027(11) -0.0109(11) -0.0143(11)
C18 0.0275(14) 0.0383(16) 0.0321(15) 0.0083(12) -0.0079(11) -0.0121(12)
C19 0.0292(14) 0.0333(15) 0.0303(15) 0.0017(12) -0.0013(11) -0.0087(12)
C20 0.0310(14) 0.0251(13) 0.0272(13) 0.0010(10) -0.0049(11) -0.0113(11)
C21 0.0266(13) 0.0251(13) 0.0267(13) 0.0026(10) -0.0064(10) -0.0117(10)
C22 0.0288(15) 0.058(2) 0.0449(19) 0.0042(16) -0.0077(13) -0.0161(14)
C23 0.0317(14) 0.0299(15) 0.0348(15) -0.0062(12) 0.0005(12) -0.0100(12)
C24 0.0447(17) 0.0355(16) 0.0335(16) -0.0124(13) 0.0021(13) -0.0181(14)
C25 0.0473(17) 0.0370(16) 0.0217(13) -0.0022(11) 0.0008(12) -0.0229(14)
C26 0.0502(18) 0.0346(16) 0.0226(13) 0.0026(11) -0.0074(12) -0.0220(14)
C27 0.0429(16) 0.0265(14) 0.0294(14) 0.0034(11) -0.0094(12) -0.0199(12)
C28 0.0402(15) 0.0295(14) 0.0259(13) 0.0072(11) -0.0165(12) -0.0166(12)
C29 0.0362(14) 0.0267(14) 0.0291(14) 0.0066(11) -0.0147(11) -0.0159(11)
C30 0.0380(15) 0.0328(15) 0.0387(16) 0.0134(12) -0.0220(13) -0.0174(12)
C31 0.0330(15) 0.0315(15) 0.0459(18) 0.0111(13) -0.0175(13) -0.0122(12)
C32 0.0375(18) 0.057(2) 0.063(2) 0.0177(18) -0.0238(17) -0.0071(16)
C33 0.0258(13) 0.0266(14) 0.0378(15) 0.0052(11) -0.0081(11) -0.0073(11)
C34 0.0268(13) 0.0258(13) 0.0291(14) 0.0065(10) -0.0100(10) -0.0113(10)
C35 0.0267(13) 0.0203(12) 0.0306(14) 0.0054(10) -0.0106(10) -0.0110(10)
C36 0.0272(14) 0.0511(19) 0.0282(15) -0.0036(13) -0.0023(12) -0.0070(13)
C37 0.0330(15) 0.0384(16) 0.0288(14) 0.0055(12) -0.0108(12) -0.0088(12)
C38 0.0301(13) 0.0290(14) 0.0237(13) 0.0013(10) -0.0045(10) -0.0100(11)
C39 0.0359(15) 0.0330(16) 0.0360(16) 0.0104(12) -0.0085(13) -0.0061(12)
C40 0.0367(15) 0.0248(14) 0.0420(17) 0.0024(12) -0.0066(13) -0.0090(12)
C41 0.0283(13) 0.0300(14) 0.0294(14) -0.0011(11) -0.0065(11) -0.0085(11)
C42 0.0233(12) 0.0262(13) 0.0216(12) 0.0004(10) -0.0025(10) -0.0065(10)
C43 0.0325(14) 0.0274(14) 0.0244(13) -0.0023(10) -0.0089(11) -0.0066(11)
C44 0.0238(12) 0.0281(14) 0.0246(13) 0.0003(10) -0.0059(10) -0.0087(10)
C45 0.0220(12) 0.0304(14) 0.0241(13) -0.0029(10) -0.0071(10) -0.0065(10)
C46 0.0235(12) 0.0392(16) 0.0238(13) -0.0013(11) -0.0091(10) -0.0078(11)
C47 0.0309(14) 0.0474(18) 0.0272(14) 0.0048(12) -0.0105(11) -0.0188(13)
C48 0.0382(17) 0.068(2) 0.0298(16) 0.0117(15) -0.0133(13) -0.0272(16)
C49 0.0380(17) 0.074(2) 0.0227(14) -0.0041(15) -0.0090(12) -0.0170(16)
C50 0.0417(18) 0.055(2) 0.0322(16) -0.0134(15) -0.0134(14) -0.0058(15)
C51 0.0401(16) 0.0407(17) 0.0267(14) -0.0050(12) -0.0134(12) -0.0073(13)
C52 0.0285(15) 0.0474(19) 0.0377(17) 0.0061(14) -0.0093(12) -0.0070(13)
C53 0.0259(15) 0.062(2) 0.053(2) 0.0070(17) -0.0058(14) -0.0102(15)
C54 0.0368(17) 0.051(2) 0.048(2) 0.0096(16) 0.0024(15) -0.0116(15)
C55 0.049(2) 0.071(3) 0.0390(19) 0.0245(17) -0.0120(16) -0.0183(18)
C56 0.0413(18) 0.066(2) 0.0434(19) 0.0215(17) -0.0188(15) -0.0223(17)
C57 0.0312(14) 0.0325(15) 0.0331(15) 0.0068(12) -0.0090(12) -0.0094(12)
C58 0.0319(14) 0.0298(14) 0.0329(15) 0.0070(11) -0.0133(12) -0.0109(11)
C59 0.0311(15) 0.0405(17) 0.0427(17) 0.0170(14) -0.0167(13) -0.0091(13)
C60 0.0283(14) 0.0339(15) 0.0358(15) 0.0026(12) -0.0145(12) -0.0081(12)
C61 0.0313(15) 0.0328(16) 0.0466(18) 0.0019(13) -0.0180(13) -0.0070(12)
C62 0.0283(14) 0.0422(18) 0.0434(18) -0.0079(14) -0.0109(13) -0.0069(13)
C63 0.0328(17) 0.058(2) 0.053(2) -0.0205(17) -0.0098(15) -0.0040(15)
C64 0.0326(17) 0.050(2) 0.080(3) -0.017(2) -0.0220(18) 0.0057(15)
C65 0.045(2) 0.053(2) 0.088(3) 0.016(2) -0.033(2) -0.0008(17)
C66 0.0352(18) 0.055(2) 0.069(3) 0.0200(19) -0.0215(17) -0.0069(16)
C67 0.0273(13) 0.0208(12) 0.0333(14) 0.0012(10) -0.0127(11) -0.0069(10)
C68 0.0481(18) 0.0452(18) 0.0354(16) 0.0077(13) -0.0178(14) -0.0275(15)
C69 0.056(2) 0.058(2) 0.0392(18) 0.0059(15) -0.0248(16) -0.0270(17)
C70 0.060(2) 0.0436(19) 0.070(2) 0.0080(17) -0.046(2) -0.0226(17)
C71 0.081(3) 0.060(2) 0.096(3) 0.041(2) -0.067(3) -0.051(2)
C72 0.060(2) 0.055(2) 0.063(2) 0.0318(18) -0.0427(19) -0.0394(18)
C73 0.0268(13) 0.0225(13) 0.0263(13) -0.0016(10) -0.0059(10) -0.0088(10)
C74 0.0342(14) 0.0204(13) 0.0360(15) 0.0034(11) -0.0164(12) -0.0104(11)
C75 0.0275(13) 0.0243(13) 0.0293(14) 0.0006(10) -0.0080(11) -0.0085(10)
C76 0.0360(15) 0.0271(14) 0.0363(15) 0.0041(12) -0.0170(12) -0.0110(12)
C77 0.059(2) 0.0418(19) 0.053(2) 0.0149(15) -0.0305(17) -0.0256(16)
C78 0.077(3) 0.0392(19) 0.062(2) 0.0193(17) -0.037(2) -0.0241(18)
C79 0.0394(17) 0.0345(16) 0.0517(19) 0.0058(14) -0.0235(15) -0.0121(13)
C80 0.053(2) 0.043(2) 0.070(3) 0.0104(17) -0.042(2) -0.0098(16)
C81 0.073(3) 0.041(2) 0.070(3) 0.0191(18) -0.046(2) -0.0106(18)
C82 0.052(2) 0.048(2) 0.061(2) -0.0084(18) 0.0043(18) -0.0211(17)
C83 0.051(2) 0.050(2) 0.080(3) -0.018(2) 0.006(2) -0.0277(18)
N6 0.275(9) 0.084(4) 0.163(6) 0.034(4) -0.150(6) -0.081(5)
C85 0.128(5) 0.062(3) 0.134(5) -0.008(3) -0.088(5) -0.019(3)
C86 0.053(3) 0.150(6) 0.142(6) -0.065(5) -0.024(4) -0.022(3)
N7 0.170(10) 0.082(6) 0.054(5) 0.008(4) -0.024(6) -0.081(7)
C87 0.065(5) 0.027(3) 0.031(3) -0.007(3) -0.002(3) -0.020(3)
C88 0.087(6) 0.053(5) 0.043(4) 0.003(3) -0.011(4) -0.028(4)
N8 0.217(19) 0.163(15) 0.073(7) -0.039(9) 0.009(9) -0.118(15)
C91 0.28(4) 0.071(10) 0.18(3) 0.039(13) -0.17(3) -0.082(17)
C92 0.08(2) 0.31(7) 0.20(2) -0.12(4) -0.01(2) 0.00(2)
N9 0.27(3) 0.21(2) 0.37(3) 0.034(19) -0.22(2) -0.124(18)
C89 0.106(9) 0.073(7) 0.086(8) 0.017(6) -0.014(7) -0.037(7)
C90 0.099(6) 0.095(5) 0.132(7) 0.052(5) -0.017(5) -0.022(4)

loop_
_atom_type_symbol
_atom_type_description
_atom_type_scat_dispersion_real
_atom_type_scat_dispersion_imag
_atom_type_scat_source
C C 0.0033 0.0016 'International Tables Vol C Tables 4.2.6.8 and 6.1.1.4'
H H 0.0000 0.0000 'International Tables Vol C Tables 4.2.6.8 and 6.1.1.4'
N N 0.0061 0.0033 'International Tables Vol C Tables 4.2.6.8 and 6.1.1.4'
O O 0.0106 0.0060 'International Tables Vol C Tables 4.2.6.8 and 6.1.1.4'
Co Co 0.3494 0.9721 'International Tables Vol C Tables 4.2.6.8 and 6.1.1.4'
Gd Gd -0.1653 3.9035 'International Tables Vol C Tables 4.2.6.8 and 6.1.1.4'

loop_
_geom_angle_atom_site_label_1
_geom_angle_atom_site_label_2
_geom_angle_atom_site_label_3
_geom_angle
_geom_angle_site_symmetry_1
_geom_angle_site_symmetry_3
O9 Gd1 O13 125.54(7) . .
O9 Gd1 O10 72.93(7) . .
O13 Gd1 O10 77.16(7) . .
O9 Gd1 O5 95.91(7) . .
O13 Gd1 O5 67.80(6) . .
O10 Gd1 O5 126.59(7) . .
O9 Gd1 O11 79.41(7) . .
O13 Gd1 O11 144.50(7) . .
O10 Gd1 O11 89.25(7) . .
O5 Gd1 O11 141.13(7) . .
O9 Gd1 O12 135.11(7) . .
O13 Gd1 O12 96.17(6) . .
O10 Gd1 O12 139.88(7) . .
O5 Gd1 O12 84.32(6) . .
O11 Gd1 O12 73.37(6) . .
O9 Gd1 O14 138.89(6) . .
O13 Gd1 O14 62.62(6) . .
O10 Gd1 O14 70.50(7) . .
O5 Gd1 O14 120.85(6) . .
O11 Gd1 O14 81.97(6) . .
O12 Gd1 O14 71.42(6) . .
O9 Gd1 O6 69.79(6) . .
O13 Gd1 O6 127.83(6) . .
O10 Gd1 O6 142.65(6) . .
O5 Gd1 O6 60.75(6) . .
O11 Gd1 O6 81.86(6) . .
O12 Gd1 O6 71.53(6) . .
O14 Gd1 O6 142.44(6) . .
O9 Gd1 Co2 104.62(5) . .
O13 Gd1 Co2 35.82(4) . .
O10 Gd1 Co2 96.25(5) . .
O5 Gd1 Co2 34.87(4) . .
O11 Gd1 Co2 173.93(5) . .
O12 Gd1 Co2 100.68(5) . .
O14 Gd1 Co2 97.42(4) . .
O6 Gd1 Co2 95.20(4) . .
O5 Co2 O7 99.81(8) . .
O5 Co2 O8 96.61(8) . .
O7 Co2 O8 87.54(7) . .
O5 Co2 O13 77.77(7) . .
O7 Co2 O13 174.32(7) . .
O8 Co2 O13 87.64(7) . .
O5 Co2 N4 160.00(8) . .
O7 Co2 N4 95.73(8) . .
O8 Co2 N4 96.56(9) . .
O13 Co2 N4 87.82(8) . .
O5 Co2 N3 83.89(8) . .
O7 Co2 N3 88.66(8) . .
O8 Co2 N3 176.20(8) . .
O13 Co2 N3 96.15(8) . .
N4 Co2 N3 83.96(9) . .
O5 Co2 Gd1 40.59(5) . .
O7 Co2 Gd1 135.18(6) . .
O8 Co2 Gd1 79.99(5) . .
O13 Co2 Gd1 40.67(5) . .
N4 Co2 Gd1 128.22(6) . .
N3 Co2 Gd1 102.67(6) . .
C35 O5 Co2 127.64(16) . .
C35 O5 Gd1 121.40(15) . .
Co2 O5 Gd1 104.54(7) . .
C34 O6 C36 117.9(2) . .
C34 O6 Gd1 111.73(15) . .
C36 O6 Gd1 125.65(16) . .
C73 O7 Co2 127.94(17) . .
C75 O8 Co2 128.44(18) . .
C58 O9 Gd1 134.88(18) . .
C60 O10 Gd1 137.42(18) . .
C45 O11 Gd1 136.71(17) . .
C44 O12 Gd1 135.72(17) . .
C21 O13 Co2 131.15(16) . .
C21 O13 Gd1 124.54(16) . .
Co2 O13 Gd1 103.51(7) . .
C16 O14 C15 116.8(2) . .
C16 O14 Gd1 113.93(15) . .
C15 O14 Gd1 125.37(16) . .
C28 N3 C27 109.2(2) . .
C28 N3 C26 111.3(2) . .
C27 N3 C26 109.6(2) . .
C28 N3 Co2 109.12(16) . .
C27 N3 Co2 114.52(17) . .
C26 N3 Co2 103.03(17) . .
C25 N4 C24 109.7(2) . .
C25 N4 C23 112.8(2) . .
C24 N4 C23 106.1(2) . .
C25 N4 Co2 105.66(17) . .
C24 N4 Co2 110.57(17) . .
C23 N4 Co2 112.07(17) . .
O14 C15 H15A 109.5 . .
O14 C15 H15B 109.5 . .
H15A C15 H15B 109.5 . .
O14 C15 H15C 109.5 . .
H15A C15 H15C 109.5 . .
H15B C15 H15C 109.5 . .
C17 C16 O14 124.9(2) . .
C17 C16 C21 122.3(2) . .
O14 C16 C21 112.7(2) . .
C16 C17 C18 119.8(3) . .
C16 C17 H17 120.1 . .
C18 C17 H17 120.1 . .
C19 C18 C17 118.3(3) . .
C19 C18 C22 121.4(3) . .
C17 C18 C22 120.3(3) . .
C18 C19 C20 122.8(3) . .
C18 C19 H19 118.6 . .
C20 C19 H19 118.6 . .
C21 C20 C19 118.9(3) . .
C21 C20 C23 122.1(2) . .
C19 C20 C23 118.7(2) . .
O13 C21 C20 123.7(2) . .
O13 C21 C16 118.4(2) . .
C20 C21 C16 117.9(2) . .
C18 C22 H22A 109.5 . .
C18 C22 H22B 109.5 . .
H22A C22 H22B 109.5 . .
C18 C22 H22C 109.5 . .
H22A C22 H22C 109.5 . .
H22B C22 H22C 109.5 . .
N4 C23 C20 117.7(2) . .
N4 C23 H23A 107.9 . .
C20 C23 H23A 107.9 . .
N4 C23 H23B 107.9 . .
C20 C23 H23B 107.9 . .
H23A C23 H23B 107.2 . .
N4 C24 H24A 109.5 . .
N4 C24 H24B 109.5 . .
H24A C24 H24B 109.5 . .
N4 C24 H24C 109.5 . .
H24A C24 H24C 109.5 . .
H24B C24 H24C 109.5 . .
N4 C25 C26 110.4(2) . .
N4 C25 H25A 109.6 . .
C26 C25 H25A 109.6 . .
N4 C25 H25B 109.6 . .
C26 C25 H25B 109.6 . .
H25A C25 H25B 108.1 . .
N3 C26 C25 110.8(2) . .
N3 C26 H26A 109.5 . .
C25 C26 H26A 109.5 . .
N3 C26 H26B 109.5 . .
C25 C26 H26B 109.5 . .
H26A C26 H26B 108.1 . .
N3 C27 H27A 109.5 . .
N3 C27 H27B 109.5 . .
H27A C27 H27B 109.5 . .
N3 C27 H27C 109.5 . .
H27A C27 H27C 109.5 . .
H27B C27 H27C 109.5 . .
N3 C28 C29 114.1(2) . .
N3 C28 H28A 108.7 . .
C29 C28 H28A 108.7 . .
N3 C28 H28B 108.7 . .
C29 C28 H28B 108.7 . .
H28A C28 H28B 107.6 . .
C30 C29 C35 117.7(3) . .
C30 C29 C28 118.5(2) . .
C35 C29 C28 123.8(2) . .
C31 C30 C29 123.4(3) . .
C31 C30 H30 118.3 . .
C29 C30 H30 118.3 . .
C30 C31 C33 118.4(3) . .
C30 C31 C32 121.9(3) . .
C33 C31 C32 119.7(3) . .
C31 C32 H32A 109.5 . .
C31 C32 H32B 109.5 . .
H32A C32 H32B 109.5 . .
C31 C32 H32C 109.5 . .
H32A C32 H32C 109.5 . .
H32B C32 H32C 109.5 . .
C34 C33 C31 119.3(3) . .
C34 C33 H33 120.3 . .
C31 C33 H33 120.3 . .
C33 C34 O6 125.3(3) . .
C33 C34 C35 122.6(3) . .
O6 C34 C35 112.1(2) . .
O5 C35 C34 117.0(2) . .
O5 C35 C29 124.6(2) . .
C34 C35 C29 118.4(2) . .
O6 C36 H36A 109.5 . .
O6 C36 H36B 109.5 . .
H36A C36 H36B 109.5 . .
O6 C36 H36C 109.5 . .
H36A C36 H36C 109.5 . .
H36B C36 H36C 109.5 . .
C38 C37 C39 120.2(3) . .
C38 C37 H37 119.9 . .
C39 C37 H37 119.9 . .
C37 C38 C42 119.6(3) . .
C37 C38 H38 120.2 . .
C42 C38 H38 120.2 . .
C40 C39 C37 120.6(3) . .
C40 C39 H39 119.7 . .
C37 C39 H39 119.7 . .
C39 C40 C41 119.7(3) . .
C39 C40 H40 120.2 . .
C41 C40 H40 120.2 . .
C40 C41 C42 120.0(3) . .
C40 C41 H41 120.0 . .
C42 C41 H41 120.0 . .
C41 C42 C38 119.8(2) . .
C41 C42 C44 121.6(2) . .
C38 C42 C44 118.5(2) . .
C45 C43 C44 124.4(3) . .
C45 C43 H43A 117.8 . .
C44 C43 H43A 117.8 . .
O12 C44 C43 125.2(2) . .
O12 C44 C42 116.7(2) . .
C43 C44 C42 118.0(2) . .
O11 C45 C43 123.8(2) . .
O11 C45 C46 116.7(2) . .
C43 C45 C46 119.5(2) . .
C47 C46 C51 118.3(3) . .
C47 C46 C45 118.6(3) . .
C51 C46 C45 123.0(3) . .
C48 C47 C46 120.6(3) . .
C48 C47 H47 119.7 . .
C46 C47 H47 119.7 . .
C49 C48 C47 120.1(3) . .
C49 C48 H48 119.9 . .
C47 C48 H48 119.9 . .
C50 C49 C48 120.1(3) . .
C50 C49 H49 120.0 . .
C48 C49 H49 120.0 . .
C49 C50 C51 120.3(3) . .
C49 C50 H50 119.8 . .
C51 C50 H50 119.8 . .
C50 C51 C46 120.5(3) . .
C50 C51 H51 119.7 . .
C46 C51 H51 119.7 . .
C53 C52 C57 121.0(3) . .
C53 C52 H52 119.5 . .
C57 C52 H52 119.5 . .
C52 C53 C54 120.2(3) . .
C52 C53 H53 119.9 . .
C54 C53 H53 119.9 . .
C55 C54 C53 119.3(3) . .
C55 C54 H54 120.3 . .
C53 C54 H54 120.3 . .
C54 C55 C56 120.9(3) . .
C54 C55 H55 119.6 . .
C56 C55 H55 119.6 . .
C55 C56 C57 120.0(3) . .
C55 C56 H56 120.0 . .
C57 C56 H56 120.0 . .
C52 C57 C56 118.5(3) . .
C52 C57 C58 119.4(3) . .
C56 C57 C58 122.1(3) . .
O9 C58 C59 124.4(3) . .
O9 C58 C57 115.9(2) . .
C59 C58 C57 119.6(3) . .
C58 C59 C60 123.4(3) . .
C58 C59 H59A 118.3 . .
C60 C59 H59A 118.3 . .
O10 C60 C59 123.8(3) . .
O10 C60 C61 116.0(3) . .
C59 C60 C61 120.2(3) . .
C66 C61 C62 119.6(3) . .
C66 C61 C60 122.5(3) . .
C62 C61 C60 117.9(3) . .
C63 C62 C61 119.8(3) . .
C63 C62 H62 120.1 . .
C61 C62 H62 120.1 . .
C62 C63 C64 120.5(4) . .
C62 C63 H63 119.8 . .
C64 C63 H63 119.8 . .
C65 C64 C63 119.9(3) . .
C65 C64 H64 120.0 . .
C63 C64 H64 120.0 . .
C64 C65 C66 120.6(4) . .
C64 C65 H65 119.7 . .
C66 C65 H65 119.7 . .
C61 C66 C65 119.5(4) . .
C61 C66 H66 120.2 . .
C65 C66 H66 120.2 . .
C72 C67 C68 118.1(3) . .
C72 C67 C73 122.7(3) . .
C68 C67 C73 119.2(2) . .
C69 C68 C67 121.1(3) . .
C69 C68 H68 119.4 . .
C67 C68 H68 119.4 . .
C70 C69 C68 120.0(3) . .
C70 C69 H69 120.0 . .
C68 C69 H69 120.0 . .
C71 C70 C69 119.5(3) . .
C71 C70 H70 120.2 . .
C69 C70 H70 120.2 . .
C70 C71 C72 120.9(3) . .
C70 C71 H71 119.6 . .
C72 C71 H71 119.6 . .
C67 C72 C71 120.3(3) . .
C67 C72 H72 119.8 . .
C71 C72 H72 119.8 . .
O7 C73 C74 125.6(2) . .
O7 C73 C67 115.7(2) . .
C74 C73 C67 118.7(2) . .
C73 C74 C75 125.4(2) . .
C73 C74 H74A 117.3 . .
C75 C74 H74A 117.3 . .
O8 C75 C74 124.6(2) . .
O8 C75 C76 116.3(2) . .
C74 C75 C76 119.1(2) . .
C79 C76 C77 117.6(3) . .
C79 C76 C75 119.1(3) . .
C77 C76 C75 123.1(3) . .
C76 C77 C78 120.7(3) . .
C76 C77 H77 119.6 . .
C78 C77 H77 119.6 . .
C81 C78 C77 120.0(3) . .
C81 C78 H78 120.0 . .
C77 C78 H78 120.0 . .
C76 C79 C80 121.4(3) . .
C76 C79 H79 119.3 . .
C80 C79 H79 119.3 . .
C81 C80 C79 120.5(3) . .
C81 C80 H80 119.7 . .
C79 C80 H80 119.7 . .
C80 C81 C78 119.6(3) . .
C80 C81 H81 120.2 . .
C78 C81 H81 120.2 . .
C83 C82 H82A 109.5 . .
C83 C82 H82B 109.5 . .
H82A C82 H82B 109.5 . .
C83 C82 H82C 109.5 . .
H82A C82 H82C 109.5 . .
H82B C82 H82C 109.5 . .
N5 C83 C82 177.7(6) . .
N6 C85 C86 175.4(8) . .
C85 C86 H86A 109.5 . .
C85 C86 H86B 109.5 . .
H86A C86 H86B 109.5 . .
C85 C86 H86C 109.5 . .
H86A C86 H86C 109.5 . .
H86B C86 H86C 109.5 . .
C88 N7 N8 97.5(10) . .
C88 C87 C89 107.7(8) . .
N7 C88 C87 178.8(9) . .
N7 C88 N9 166.3(12) . .
C87 C88 N9 13.5(7) . .
C91 N8 C92 18(4) . 2_665
C91 N8 N7 136(2) . .
C92 N8 N7 139(2) 2_665 .
C92 C91 N8 143(7) 2_665 .
C92 C91 C92 35(9) 2_665 .
N8 C91 C92 176(4) . .
C92 C92 C91 108(10) 2_665 2_665
C92 C92 C91 37(6) 2_665 .
C91 C92 C91 145(9) 2_665 .
C92 C92 N8 127(10) 2_665 2_665
C91 C92 N8 19(3) 2_665 2_665
C91 C92 N8 164(7) . 2_665
C89 N9 C88 117.7(17) . .
N9 C89 C90 170.6(16) . .
N9 C89 C87 3.9(13) . .
C90 C89 C87 171.8(9) . .
C89 C90 C89 180.0(6) 2_565 .

loop_
_geom_bond_atom_site_label_1
_geom_bond_atom_site_label_2
_geom_bond_distance
_geom_bond_site_symmetry_2
Gd1 O9 2.3141(19) .
Gd1 O13 2.3173(18) .
Gd1 O10 2.3174(19) .
Gd1 O5 2.3238(18) .
Gd1 O11 2.3259(19) .
Gd1 O12 2.3398(18) .
Gd1 O14 2.6314(18) .
Gd1 O6 2.6697(19) .
Gd1 Co2 3.4574(6) .
Co2 O5 2.0422(18) .
Co2 O7 2.0475(19) .
Co2 O8 2.0536(19) .
Co2 O13 2.0811(18) .
Co2 N4 2.172(2) .
Co2 N3 2.183(2) .
O5 C35 1.345(3) .
O6 C34 1.390(3) .
O6 C36 1.432(3) .
O7 C73 1.273(3) .
O8 C75 1.273(3) .
O9 C58 1.276(3) .
O10 C60 1.254(3) .
O11 C45 1.280(3) .
O12 C44 1.269(3) .
O13 C21 1.330(3) .
O14 C16 1.392(3) .
O14 C15 1.437(3) .
N3 C28 1.479(4) .
N3 C27 1.484(3) .
N3 C26 1.485(3) .
N4 C25 1.481(4) .
N4 C24 1.486(3) .
N4 C23 1.492(4) .
N5 C83 1.144(6) .
C15 H15A 0.9800 .
C15 H15B 0.9800 .
C15 H15C 0.9800 .
C16 C17 1.379(4) .
C16 C21 1.413(4) .
C17 C18 1.401(4) .
C17 H17 0.9500 .
C18 C19 1.383(4) .
C18 C22 1.516(4) .
C19 C20 1.403(4) .
C19 H19 0.9500 .
C20 C21 1.400(4) .
C20 C23 1.505(4) .
C22 H22A 0.9800 .
C22 H22B 0.9800 .
C22 H22C 0.9800 .
C23 H23A 0.9900 .
C23 H23B 0.9900 .
C24 H24A 0.9800 .
C24 H24B 0.9800 .
C24 H24C 0.9800 .
C25 C26 1.524(4) .
C25 H25A 0.9900 .
C25 H25B 0.9900 .
C26 H26A 0.9900 .
C26 H26B 0.9900 .
C27 H27A 0.9800 .
C27 H27B 0.9800 .
C27 H27C 0.9800 .
C28 C29 1.514(4) .
C28 H28A 0.9900 .
C28 H28B 0.9900 .
C29 C30 1.404(4) .
C29 C35 1.409(4) .
C30 C31 1.380(4) .
C30 H30 0.9500 .
C31 C33 1.401(4) .
C31 C32 1.520(4) .
C32 H32A 0.9800 .
C32 H32B 0.9800 .
C32 H32C 0.9800 .
C33 C34 1.376(4) .
C33 H33 0.9500 .
C34 C35 1.407(4) .
C36 H36A 0.9800 .
C36 H36B 0.9800 .
C36 H36C 0.9800 .
C37 C38 1.383(4) .
C37 C39 1.388(4) .
C37 H37 0.9500 .
C38 C42 1.397(4) .
C38 H38 0.9500 .
C39 C40 1.380(4) .
C39 H39 0.9500 .
C40 C41 1.391(4) .
C40 H40 0.9500 .
C41 C42 1.394(4) .
C41 H41 0.9500 .
C42 C44 1.494(4) .
C43 C45 1.398(4) .
C43 C44 1.409(4) .
C43 H43A 0.9500 .
C45 C46 1.499(4) .
C46 C47 1.396(4) .
C46 C51 1.399(4) .
C47 C48 1.390(4) .
C47 H47 0.9500 .
C48 C49 1.380(5) .
C48 H48 0.9500 .
C49 C50 1.374(5) .
C49 H49 0.9500 .
C50 C51 1.390(4) .
C50 H50 0.9500 .
C51 H51 0.9500 .
C52 C53 1.380(4) .
C52 C57 1.383(4) .
C52 H52 0.9500 .
C53 C54 1.386(5) .
C53 H53 0.9500 .
C54 C55 1.367(5) .
C54 H54 0.9500 .
C55 C56 1.390(5) .
C55 H55 0.9500 .
C56 C57 1.392(4) .
C56 H56 0.9500 .
C57 C58 1.497(4) .
C58 C59 1.400(4) .
C59 C60 1.406(4) .
C59 H59A 0.9500 .
C60 C61 1.511(4) .
C61 C66 1.391(5) .
C61 C62 1.395(4) .
C62 C63 1.383(4) .
C62 H62 0.9500 .
C63 C64 1.384(6) .
C63 H63 0.9500 .
C64 C65 1.370(6) .
C64 H64 0.9500 .
C65 C66 1.396(5) .
C65 H65 0.9500 .
C66 H66 0.9500 .
C67 C72 1.382(4) .
C67 C68 1.385(4) .
C67 C73 1.504(4) .
C68 C69 1.383(4) .
C68 H68 0.9500 .
C69 C70 1.371(5) .
C69 H69 0.9500 .
C70 C71 1.363(5) .
C70 H70 0.9500 .
C71 C72 1.387(5) .
C71 H71 0.9500 .
C72 H72 0.9500 .
C73 C74 1.398(4) .
C74 C75 1.405(4) .
C74 H74A 0.9500 .
C75 C76 1.496(4) .
C76 C79 1.381(4) .
C76 C77 1.393(4) .
C77 C78 1.395(5) .
C77 H77 0.9500 .
C78 C81 1.379(5) .
C78 H78 0.9500 .
C79 C80 1.385(4) .
C79 H79 0.9500 .
C80 C81 1.362(5) .
C80 H80 0.9500 .
C81 H81 0.9500 .
C82 C83 1.444(6) .
C82 H82A 0.9800 .
C82 H82B 0.9800 .
C82 H82C 0.9800 .
N6 C85 1.156(10) .
C85 C86 1.429(10) .
C86 H86A 0.9800 .
C86 H86B 0.9800 .
C86 H86C 0.9800 .
N7 C88 1.151(7) .
N7 N8 1.73(2) .
C87 C88 1.426(9) .
C87 C89 1.646(15) .
C88 N9 1.67(2) .
N8 C91 0.91(3) .
N8 C92 1.71(3) 2_665
C91 C92 0.90(6) 2_665
C91 C92 1.41(4) .
C92 C92 0.85(13) 2_665
C92 C91 0.90(6) 2_665
C92 N8 1.71(3) 2_665
N9 C89 1.216(9) .
C89 C90 1.502(11) .
C90 C89 1.502(11) 2_565

loop_
_geom_torsion_atom_site_label_1
_geom_torsion_atom_site_label_2
_geom_torsion_atom_site_label_3
_geom_torsion_atom_site_label_4
_geom_torsion
_geom_torsion_site_symmetry_1
_geom_torsion_site_symmetry_4
C15 O14 C16 C17 -0.7(4) . .
Gd1 O14 C16 C17 158.3(2) . .
C15 O14 C16 C21 -179.3(2) . .
Gd1 O14 C16 C21 -20.3(3) . .
O14 C16 C17 C18 -178.7(2) . .
C21 C16 C17 C18 -0.2(4) . .
C16 C17 C18 C19 -1.5(4) . .
C16 C17 C18 C22 177.1(3) . .
C17 C18 C19 C20 1.4(4) . .
C22 C18 C19 C20 -177.1(3) . .
C18 C19 C20 C21 0.4(4) . .
C18 C19 C20 C23 173.7(3) . .
Co2 O13 C21 C20 12.3(4) . .
Gd1 O13 C21 C20 -155.8(2) . .
Co2 O13 C21 C16 -168.40(18) . .
Gd1 O13 C21 C16 23.6(3) . .
C19 C20 C21 O13 177.3(3) . .
C23 C20 C21 O13 4.2(4) . .
C19 C20 C21 C16 -2.0(4) . .
C23 C20 C21 C16 -175.2(3) . .
C17 C16 C21 O13 -177.4(2) . .
O14 C16 C21 O13 1.3(3) . .
C17 C16 C21 C20 2.0(4) . .
O14 C16 C21 C20 -179.3(2) . .
C25 N4 C23 C20 -57.5(3) . .
C24 N4 C23 C20 -177.6(2) . .
Co2 N4 C23 C20 61.7(3) . .
C21 C20 C23 N4 -46.0(4) . .
C19 C20 C23 N4 140.9(3) . .
C24 N4 C25 C26 -81.7(3) . .
C23 N4 C25 C26 160.3(2) . .
Co2 N4 C25 C26 37.5(2) . .
C28 N3 C26 C25 162.4(2) . .
C27 N3 C26 C25 -76.7(3) . .
Co2 N3 C26 C25 45.6(2) . .
N4 C25 C26 N3 -59.4(3) . .
C27 N3 C28 C29 59.8(3) . .
C26 N3 C28 C29 -179.1(2) . .
Co2 N3 C28 C29 -66.0(2) . .
N3 C28 C29 C30 -147.5(2) . .
N3 C28 C29 C35 31.9(4) . .
C35 C29 C30 C31 -0.8(4) . .
C28 C29 C30 C31 178.6(3) . .
C29 C30 C31 C33 -3.2(4) . .
C29 C30 C31 C32 178.7(3) . .
C30 C31 C33 C34 3.1(4) . .
C32 C31 C33 C34 -178.7(3) . .
C31 C33 C34 O6 -177.6(2) . .
C31 C33 C34 C35 1.0(4) . .
C36 O6 C34 C33 -3.9(4) . .
Gd1 O6 C34 C33 153.2(2) . .
C36 O6 C34 C35 177.4(2) . .
Gd1 O6 C34 C35 -25.5(2) . .
Co2 O5 C35 C34 -174.34(17) . .
Gd1 O5 C35 C34 38.3(3) . .
Co2 O5 C35 C29 9.1(3) . .
Gd1 O5 C35 C29 -138.2(2) . .
C33 C34 C35 O5 178.2(2) . .
O6 C34 C35 O5 -3.1(3) . .
C33 C34 C35 C29 -5.1(4) . .
O6 C34 C35 C29 173.7(2) . .
C30 C29 C35 O5 -178.7(2) . .
C28 C29 C35 O5 2.0(4) . .
C30 C29 C35 C34 4.9(4) . .
C28 C29 C35 C34 -174.5(2) . .
C39 C37 C38 C42 -2.1(4) . .
C38 C37 C39 C40 0.5(4) . .
C37 C39 C40 C41 1.2(4) . .
C39 C40 C41 C42 -1.4(4) . .
C40 C41 C42 C38 -0.1(4) . .
C40 C41 C42 C44 176.0(2) . .
C37 C38 C42 C41 1.9(4) . .
C37 C38 C42 C44 -174.4(2) . .
Gd1 O12 C44 C43 -2.4(4) . .
Gd1 O12 C44 C42 173.36(16) . .
C45 C43 C44 O12 3.3(4) . .
C45 C43 C44 C42 -172.4(2) . .
C41 C42 C44 O12 147.7(3) . .
C38 C42 C44 O12 -36.1(3) . .
C41 C42 C44 C43 -36.2(4) . .
C38 C42 C44 C43 140.0(3) . .
Gd1 O11 C45 C43 12.6(4) . .
Gd1 O11 C45 C46 -165.50(18) . .
C44 C43 C45 O11 -8.1(4) . .
C44 C43 C45 C46 170.0(3) . .
O11 C45 C46 C47 12.0(4) . .
C43 C45 C46 C47 -166.2(3) . .
O11 C45 C46 C51 -167.3(3) . .
C43 C45 C46 C51 14.5(4) . .
C51 C46 C47 C48 1.0(4) . .
C45 C46 C47 C48 -178.3(3) . .
C46 C47 C48 C49 -0.2(5) . .
C47 C48 C49 C50 -0.9(5) . .
C48 C49 C50 C51 1.1(5) . .
C49 C50 C51 C46 -0.3(5) . .
C47 C46 C51 C50 -0.7(4) . .
C45 C46 C51 C50 178.5(3) . .
C57 C52 C53 C54 -1.3(6) . .
C52 C53 C54 C55 -1.1(6) . .
C53 C54 C55 C56 2.1(6) . .
C54 C55 C56 C57 -0.5(6) . .
C53 C52 C57 C56 2.8(5) . .
C53 C52 C57 C58 -177.6(3) . .
C55 C56 C57 C52 -1.9(5) . .
C55 C56 C57 C58 178.6(3) . .
Gd1 O9 C58 C59 22.9(5) . .
Gd1 O9 C58 C57 -160.12(19) . .
C52 C57 C58 O9 -23.5(4) . .
C56 C57 C58 O9 156.1(3) . .
C52 C57 C58 C59 153.7(3) . .
C56 C57 C58 C59 -26.7(5) . .
O9 C58 C59 C60 -7.2(5) . .
C57 C58 C59 C60 175.9(3) . .
Gd1 O10 C60 C59 9.8(5) . .
Gd1 O10 C60 C61 -169.4(2) . .
C58 C59 C60 O10 -8.5(5) . .
C58 C59 C60 C61 170.7(3) . .
O10 C60 C61 C66 -165.0(3) . .
C59 C60 C61 C66 15.7(5) . .
O10 C60 C61 C62 16.9(4) . .
C59 C60 C61 C62 -162.3(3) . .
C66 C61 C62 C63 -0.5(5) . .
C60 C61 C62 C63 177.7(3) . .
C61 C62 C63 C64 0.4(5) . .
C62 C63 C64 C65 -0.2(6) . .
C63 C64 C65 C66 0.1(6) . .
C62 C61 C66 C65 0.4(6) . .
C60 C61 C66 C65 -177.6(3) . .
C64 C65 C66 C61 -0.2(6) . .
C72 C67 C68 C69 1.5(5) . .
C73 C67 C68 C69 -176.9(3) . .
C67 C68 C69 C70 -0.5(6) . .
C68 C69 C70 C71 -0.5(6) . .
C69 C70 C71 C72 0.4(7) . .
C68 C67 C72 C71 -1.6(5) . .
C73 C67 C72 C71 176.7(3) . .
C70 C71 C72 C67 0.7(7) . .
Co2 O7 C73 C74 -4.6(4) . .
Co2 O7 C73 C67 172.21(17) . .
C72 C67 C73 O7 153.8(3) . .
C68 C67 C73 O7 -27.9(4) . .
C72 C67 C73 C74 -29.1(4) . .
C68 C67 C73 C74 149.2(3) . .
O7 C73 C74 C75 1.2(5) . .
C67 C73 C74 C75 -175.6(3) . .
Co2 O8 C75 C74 7.0(4) . .
Co2 O8 C75 C76 -169.88(18) . .
C73 C74 C75 O8 -2.4(5) . .
C73 C74 C75 C76 174.4(3) . .
O8 C75 C76 C79 13.5(4) . .
C74 C75 C76 C79 -163.6(3) . .
O8 C75 C76 C77 -170.8(3) . .
C74 C75 C76 C77 12.1(4) . .
C79 C76 C77 C78 -0.5(5) . .
C75 C76 C77 C78 -176.2(3) . .
C76 C77 C78 C81 -2.1(6) . .
C77 C76 C79 C80 2.8(5) . .
C75 C76 C79 C80 178.6(3) . .
C76 C79 C80 C81 -2.4(6) . .
C79 C80 C81 C78 -0.3(7) . .
C77 C78 C81 C80 2.5(7) . .
N8 N7 C88 N9 -151(5) . .
C89 C87 C88 N9 6(5) . .
C88 N7 N8 C91 36(4) . .
C88 N7 N8 C92 63(5) . 2_665
N7 N8 C91 C92 109(8) . 2_665
C92 C91 C92 C91 0.00(3) 2_665 2_665
C92 C91 C92 N8 -7(8) 2_665 2_665
N7 C88 N9 C89 3(7) . .
C87 C88 N9 C89 -172(7) . .
C88 N9 C89 C87 26(19) . .
C88 C87 C89 N9 -151(21) . .
